data_2225395
loop_
_publ_author_name
'Fun, Hoong-Kun'
'Hemamalini, Madhukar'
'Shetty, Divya N.'
'Narayana, B.'
'Yathirajan, H. S.'

_publ_section_title
;4-(3-Carboxy-1-ethyl-6-fluoro-4-oxo-1,4-dihydro-7-quinolyl)-1-methylpiperazinium
 picrate
;
_journal_coeditor_code TK2633
_journal_issue 3
_journal_name_full 'Acta Crystallographica Section E'
_journal_page_first o714
_journal_page_last o715
_journal_paper_doi 10.1107/S1600536810006835
_journal_volume 66
_journal_year 2010
_chemical_formula_iupac 'C17 H21 F N3 O3 +, C6 H2 N3 O7 -'
_chemical_formula_moiety 'C17 H21 F N3 O3 +, C6 H2 N3 O7 -'
_chemical_formula_sum 'C23 H23 F N6 O10'
_chemical_formula_weight 562.47
_chemical_name_common 'Pefloxacinium picrate'
_chemical_name_systematic
;4-(3-Carboxy-1-ethyl-6-fluoro-4-oxo-1,4-dihydro-7-quinolyl)-1-methylpiperazinium
picrate
;
_space_group_IT_number 2
_symmetry_cell_setting triclinic
_symmetry_space_group_name_Hall '-P 1'
_symmetry_space_group_name_H-M 'P -1'
_atom_sites_solution_hydrogens geom
_atom_sites_solution_primary direct
_atom_sites_solution_secondary difmap
_audit_creation_method SHELXL-97
_cell_angle_alpha 77.1160(10)
_cell_angle_beta 81.3150(10)
_cell_angle_gamma 67.1240(10)
_cell_formula_units_Z 2
_cell_length_a 7.26450(10)
_cell_length_b 9.1987(2)
_cell_length_c 20.2253(4)
_cell_measurement_reflns_used 4949
_cell_measurement_temperature 296
_cell_measurement_theta_max 31.75
_cell_measurement_theta_min 2.48
_cell_volume 1210.77(4)
_computing_cell_refinement 'SAINT (Bruker, 2009)'
_computing_data_collection 'APEX2 (Bruker, 2009)'
_computing_data_reduction 'SAINT (Bruker, 2009)'
_computing_molecular_graphics 'SHELXTL (Sheldrick, 2008)'
_computing_publication_material 'SHELXTL (Sheldrick, 2008) and PLATON (Spek, 2009)'
_computing_structure_refinement 'SHELXTL (Sheldrick, 2008)'
_computing_structure_solution 'SHELXTL (Sheldrick, 2008)'
_diffrn_ambient_temperature 296
_diffrn_measured_fraction_theta_full 0.996
_diffrn_measured_fraction_theta_max 0.996
_diffrn_measurement_device_type
;
Bruker SMART APEXII CCD area-detector diffractometer
;
_diffrn_measurement_method '\f and \w scans'
_diffrn_radiation_monochromator graphite
_diffrn_radiation_source 'fine-focus sealed tube'
_diffrn_radiation_type MoK\a
_diffrn_radiation_wavelength 0.71073
_diffrn_reflns_av_R_equivalents 0.0389
_diffrn_reflns_av_sigmaI/netI 0.0351
_diffrn_reflns_limit_h_max 9
_diffrn_reflns_limit_h_min -9
_diffrn_reflns_limit_k_max 11
_diffrn_reflns_limit_k_min -11
_diffrn_reflns_limit_l_max 26
_diffrn_reflns_limit_l_min -26
_diffrn_reflns_number 23708
_diffrn_reflns_theta_full 27.50
_diffrn_reflns_theta_max 27.50
_diffrn_reflns_theta_min 2.07
_diffrn_standards_number 0
_exptl_absorpt_coefficient_mu 0.128
_exptl_absorpt_correction_T_max 0.9842
_exptl_absorpt_correction_T_min 0.9550
_exptl_absorpt_correction_type multi-scan
_exptl_absorpt_process_details '(SADABS; Bruker, 2009)'
_exptl_crystal_colour yellow
_exptl_crystal_density_diffrn 1.543
_exptl_crystal_density_method 'not measured'
_exptl_crystal_description block
_exptl_crystal_F_000 584
_exptl_crystal_size_max 0.36
_exptl_crystal_size_mid 0.13
_exptl_crystal_size_min 0.13
_refine_diff_density_max 0.209
_refine_diff_density_min -0.215
_refine_ls_extinction_method none
_refine_ls_goodness_of_fit_ref 1.027
_refine_ls_hydrogen_treatment refall
_refine_ls_matrix_type full
_refine_ls_number_parameters 472
_refine_ls_number_reflns 5523
_refine_ls_number_restraints 0
_refine_ls_restrained_S_all 1.027
_refine_ls_R_factor_all 0.0773
_refine_ls_R_factor_gt 0.0465
_refine_ls_shift/su_max 0.001
_refine_ls_shift/su_mean 0.000
_refine_ls_structure_factor_coef Fsqd
_refine_ls_weighting_details 'calc w=1/[\s^2^(Fo^2^)+(0.0539P)^2^+0.1877P] where P=(Fo^2^+2Fc^2^)/3'
_refine_ls_weighting_scheme calc
_refine_ls_wR_factor_gt 0.1067
_refine_ls_wR_factor_ref 0.1227
_reflns_number_gt 3682
_reflns_number_total 5523
_reflns_threshold_expression I>2s(I)
_cod_data_source_file tk2633.cif
_cod_data_source_block I
_cod_depositor_comments
;
The following automatic conversions were performed:
'_symmetry_cell_setting' value 'Triclinic' changed to 'triclinic'
according to '/home/saulius/struct/CIF-dictionaries/cif_core.dic'
dictionary named 'cif_core.dic' version 2.4.1 from 2010-06-29.

Automatic conversion script
Id: cif_fix_enum 1527 2010-12-29 10:47:43Z saulius 

The following automatic conversions were performed:

'_symmetry_cell_setting' value 'Triclinic' changed to 'triclinic'
according to /home/saulius/struct/CIF-dictionaries/cif_core.dic
dictionary named 'cif_core.dic' version 2.4.1 from 2010-06-29.

Automatic conversion script
Id: cif_fix_values 1715 2011-07-08 13:25:40Z adriana 
;
_cod_database_code 2225395
_cod_database_fobs_code 2225395

loop_
_symmetry_equiv_pos_as_xyz
'x, y, z'
'-x, -y, -z'

loop_
_atom_site_type_symbol
_atom_site_label
_atom_site_fract_x
_atom_site_fract_y
_atom_site_fract_z
_atom_site_U_iso_or_equiv
_atom_site_adp_type
_atom_site_calc_flag
_atom_site_refinement_flags
_atom_site_occupancy
_atom_site_disorder_assembly
_atom_site_disorder_group
O O1 0.4979(2) 0.79508(17) 0.88294(6) 0.0614(4) Uani d . 1 A .
O O2 0.7151(13) 0.5178(13) 0.8445(5) 0.067(2) Uani d P 0.56(4) A 1
O O3 0.9703(16) 0.3754(18) 0.9011(8) 0.075(3) Uani d P 0.56(4) A 1
O O2B 0.768(5) 0.546(3) 0.8376(7) 0.120(6) Uani d P 0.44(4) A 2
O O3B 0.934(4) 0.357(3) 0.9074(10) 0.103(5) Uani d P 0.44(4) A 2
O O4 0.8735(3) 0.32881(19) 1.14260(8) 0.0788(5) Uani d . 1 . .
O O5 0.6553(3) 0.5215(2) 1.18879(7) 0.0730(5) Uani d . 1 . .
O O6 0.2844(2) 1.00907(18) 1.04797(8) 0.0663(4) Uani d . 1 . .
O O7 0.2049(3) 0.9961(2) 0.95255(9) 0.0994(7) Uani d . 1 . .
N N1 0.8047(2) 0.4832(2) 0.89513(8) 0.0473(4) Uani d . 1 . .
N N2 0.7383(3) 0.4603(2) 1.13878(9) 0.0543(4) Uani d . 1 . .
N N3 0.3077(3) 0.9389(2) 1.00085(9) 0.0531(4) Uani d . 1 . .
C C1 0.7049(2) 0.5634(2) 0.95257(8) 0.0367(4) Uani d . 1 A .
C C2 0.5487(2) 0.7206(2) 0.94034(8) 0.0388(4) Uani d . 1 . .
C C3 0.4645(3) 0.7803(2) 1.00324(9) 0.0391(4) Uani d . 1 A .
C C4 0.5270(3) 0.6985(2) 1.06618(10) 0.0422(4) Uani d . 1 . .
C C5 0.6760(3) 0.5484(2) 1.07199(9) 0.0425(4) Uani d . 1 A .
C C6 0.7669(3) 0.4806(2) 1.01542(9) 0.0404(4) Uani d . 1 . .
F F1 0.63677(18) -0.03326(12) 0.57808(5) 0.0561(3) Uani d . 1 . .
O O8 -0.0325(3) 0.9171(2) 0.40639(8) 0.0782(5) Uani d . 1 . .
O O9 0.0924(3) 0.7207(2) 0.34701(8) 0.0711(5) Uani d . 1 . .
O O10 0.2917(2) 0.43985(18) 0.40332(7) 0.0611(4) Uani d . 1 . .
N N4 0.2108(2) 0.60713(17) 0.58140(7) 0.0395(3) Uani d . 1 . .
N N5 0.5335(2) 0.06173(16) 0.70402(7) 0.0355(3) Uani d . 1 . .
N N6 0.2153(2) 0.01715(17) 0.80261(7) 0.0381(3) Uani d . 1 . .
C C7 0.1335(3) 0.7054(2) 0.52424(10) 0.0452(5) Uani d . 1 . .
C C8 0.1526(3) 0.6553(2) 0.46406(9) 0.0456(5) Uani d . 1 . .
C C9 0.2625(3) 0.4915(2) 0.45840(9) 0.0440(5) Uani d . 1 . .
C C10 0.3409(3) 0.3855(2) 0.52080(8) 0.0375(4) Uani d . 1 . .
C C11 0.4521(3) 0.2212(2) 0.52173(9) 0.0419(4) Uani d . 1 . .
C C12 0.5179(3) 0.1222(2) 0.58059(9) 0.0386(4) Uani d . 1 . .
C C13 0.4736(2) 0.1723(2) 0.64432(8) 0.0329(4) Uani d . 1 . .
C C14 0.3771(2) 0.3363(2) 0.64216(9) 0.0341(4) Uani d . 1 . .
C C15 0.3112(2) 0.4432(2) 0.58177(8) 0.0343(4) Uani d . 1 . .
C C16 0.4921(3) -0.0875(2) 0.71661(10) 0.0403(4) Uani d . 1 . .
C C17 0.2763(3) -0.0593(2) 0.74081(9) 0.0403(4) Uani d . 1 . .
C C18 0.2690(3) 0.1625(2) 0.79291(10) 0.0409(4) Uani d . 1 . .
C C19 0.4868(3) 0.1236(2) 0.76759(9) 0.0386(4) Uani d . 1 . .
C C20 -0.0031(3) 0.0581(3) 0.82167(14) 0.0571(6) Uani d . 1 . .
C C21 0.1823(3) 0.6765(3) 0.64328(11) 0.0493(5) Uani d . 1 . .
C C22 0.0028(4) 0.6633(4) 0.68827(13) 0.0664(7) Uani d . 1 . .
C C23 0.0618(3) 0.7773(3) 0.40435(11) 0.0563(6) Uani d . 1 . .
H H4 0.468(3) 0.743(2) 1.1031(11) 0.055(6) Uiso d . 1 . .
H H6 0.864(3) 0.386(2) 1.0177(9) 0.046(5) Uiso d . 1 . .
H H7 0.066(3) 0.813(3) 0.5297(10) 0.055(6) Uiso d . 1 . .
H H11 0.485(3) 0.181(2) 0.4813(10) 0.047(5) Uiso d . 1 . .
H H14 0.349(2) 0.379(2) 0.6821(9) 0.036(5) Uiso d . 1 . .
H H16A 0.526(3) -0.136(2) 0.6761(11) 0.057(6) Uiso d . 1 . .
H H16B 0.583(3) -0.163(2) 0.7505(10) 0.053(5) Uiso d . 1 . .
H H17A 0.193(3) 0.012(2) 0.7078(9) 0.044(5) Uiso d . 1 . .
H H17B 0.251(3) -0.164(3) 0.7550(10) 0.059(6) Uiso d . 1 . .
H H18A 0.245(3) 0.196(2) 0.8351(10) 0.043(5) Uiso d . 1 . .
H H18B 0.182(3) 0.241(2) 0.7603(10) 0.045(5) Uiso d . 1 . .
H H19A 0.569(3) 0.039(2) 0.8001(9) 0.040(5) Uiso d . 1 . .
H H19B 0.521(2) 0.220(2) 0.7621(9) 0.040(5) Uiso d . 1 . .
H H20A -0.038(3) 0.107(3) 0.8617(12) 0.072(7) Uiso d . 1 . .
H H20B -0.079(4) 0.131(3) 0.7848(13) 0.081(8) Uiso d . 1 . .
H H20C -0.033(3) -0.043(3) 0.8318(12) 0.080(8) Uiso d . 1 . .
H H21A 0.303(3) 0.623(2) 0.6670(9) 0.046(5) Uiso d . 1 . .
H H21B 0.161(3) 0.781(3) 0.6285(10) 0.055(6) Uiso d . 1 . .
H H22A -0.106(4) 0.710(3) 0.6634(14) 0.096(9) Uiso d . 1 . .
H H22B 0.022(4) 0.552(4) 0.7065(13) 0.092(9) Uiso d . 1 . .
H H22C -0.013(4) 0.715(3) 0.7274(15) 0.103(9) Uiso d . 1 . .
H H1O9 0.179(4) 0.610(4) 0.3556(15) 0.110(11) Uiso d . 1 . .
H H1N6 0.284(3) -0.055(2) 0.8372(10) 0.044(5) Uiso d . 1 . .

loop_
_atom_site_aniso_label
_atom_site_aniso_U_11
_atom_site_aniso_U_22
_atom_site_aniso_U_33
_atom_site_aniso_U_12
_atom_site_aniso_U_13
_atom_site_aniso_U_23
O1 0.0640(9) 0.0613(9) 0.0329(7) -0.0004(7) -0.0099(6) 0.0052(6)
O2 0.075(3) 0.091(4) 0.032(3) -0.022(3) -0.008(2) -0.019(3)
O3 0.046(3) 0.075(4) 0.094(7) -0.001(3) -0.005(3) -0.037(4)
O2B 0.146(11) 0.093(7) 0.041(3) 0.026(7) 0.016(6) 0.001(4)
O3B 0.114(10) 0.072(7) 0.058(5) 0.034(7) 0.006(7) -0.015(4)
O4 0.1096(14) 0.0488(10) 0.0600(10) -0.0117(9) -0.0349(9) 0.0128(8)
O5 0.1082(13) 0.0755(11) 0.0342(8) -0.0327(10) -0.0172(8) -0.0017(8)
O6 0.0818(10) 0.0514(9) 0.0601(10) -0.0210(8) 0.0176(8) -0.0208(8)
O7 0.0998(13) 0.0821(13) 0.0596(11) 0.0313(10) -0.0219(10) -0.0093(9)
N1 0.0471(9) 0.0478(11) 0.0434(10) -0.0148(8) 0.0000(8) -0.0083(8)
N2 0.0789(12) 0.0483(11) 0.0388(10) -0.0286(9) -0.0205(9) 0.0067(8)
N3 0.0613(10) 0.0434(10) 0.0418(10) -0.0125(8) 0.0051(8) -0.0009(8)
C1 0.0402(9) 0.0377(10) 0.0325(9) -0.0152(7) -0.0031(7) -0.0047(8)
C2 0.0416(9) 0.0395(10) 0.0310(9) -0.0138(8) -0.0066(7) 0.0024(8)
C3 0.0439(9) 0.0336(10) 0.0362(10) -0.0135(7) -0.0027(7) -0.0010(8)
C4 0.0556(11) 0.0425(11) 0.0330(10) -0.0240(9) -0.0026(8) -0.0049(8)
C5 0.0565(11) 0.0398(11) 0.0333(10) -0.0226(9) -0.0138(8) 0.0050(8)
C6 0.0438(10) 0.0316(10) 0.0443(11) -0.0131(8) -0.0118(8) 0.0006(8)
F1 0.0842(8) 0.0348(6) 0.0393(6) -0.0115(5) -0.0012(5) -0.0083(5)
O8 0.0905(12) 0.0572(11) 0.0693(11) -0.0164(9) -0.0349(9) 0.0226(8)
O9 0.0922(12) 0.0720(12) 0.0470(9) -0.0327(10) -0.0345(8) 0.0176(8)
O10 0.0940(11) 0.0621(10) 0.0345(8) -0.0367(8) -0.0223(7) 0.0031(7)
N4 0.0437(8) 0.0334(8) 0.0361(8) -0.0114(6) -0.0087(6) 0.0029(6)
N5 0.0403(7) 0.0311(8) 0.0285(7) -0.0093(6) -0.0023(6) 0.0002(6)
N6 0.0377(7) 0.0351(8) 0.0320(8) -0.0092(6) -0.0041(6) 0.0057(7)
C7 0.0468(10) 0.0387(11) 0.0453(11) -0.0154(9) -0.0107(8) 0.0066(9)
C8 0.0454(10) 0.0489(12) 0.0415(11) -0.0233(9) -0.0161(8) 0.0133(9)
C9 0.0529(11) 0.0516(12) 0.0352(10) -0.0310(9) -0.0149(8) 0.0066(9)
C10 0.0455(9) 0.0406(10) 0.0299(9) -0.0230(8) -0.0085(7) 0.0038(7)
C11 0.0595(11) 0.0435(11) 0.0293(9) -0.0265(9) -0.0054(8) -0.0045(8)
C12 0.0490(10) 0.0306(10) 0.0352(10) -0.0154(8) -0.0019(8) -0.0033(7)
C13 0.0350(8) 0.0342(9) 0.0281(9) -0.0141(7) -0.0029(7) 0.0002(7)
C14 0.0387(9) 0.0334(10) 0.0287(9) -0.0129(7) -0.0033(7) -0.0030(7)
C15 0.0360(8) 0.0324(9) 0.0332(9) -0.0144(7) -0.0063(7) 0.0025(7)
C16 0.0508(10) 0.0286(10) 0.0322(10) -0.0089(8) -0.0008(8) 0.0012(8)
C17 0.0506(10) 0.0344(10) 0.0328(10) -0.0154(8) -0.0088(8) 0.0035(8)
C18 0.0506(10) 0.0355(10) 0.0314(10) -0.0132(8) 0.0014(8) -0.0033(8)
C19 0.0456(10) 0.0404(11) 0.0277(9) -0.0156(8) -0.0083(7) 0.0013(8)
C20 0.0404(10) 0.0558(14) 0.0611(15) -0.0133(10) 0.0024(10) 0.0048(12)
C21 0.0618(13) 0.0315(11) 0.0475(12) -0.0074(9) -0.0142(10) -0.0037(9)
C22 0.0521(13) 0.080(2) 0.0512(14) -0.0029(12) -0.0062(11) -0.0177(14)
C23 0.0603(12) 0.0582(14) 0.0483(13) -0.0283(11) -0.0245(10) 0.0201(11)

loop_
_atom_type_symbol
_atom_type_description
_atom_type_scat_dispersion_real
_atom_type_scat_dispersion_imag
_atom_type_scat_source
C C 0.0033 0.0016 'International Tables Vol C Tables 4.2.6.8 and 6.1.1.4'
H H 0.0000 0.0000 'International Tables Vol C Tables 4.2.6.8 and 6.1.1.4'
N N 0.0061 0.0033 'International Tables Vol C Tables 4.2.6.8 and 6.1.1.4'
O O 0.0106 0.0060 'International Tables Vol C Tables 4.2.6.8 and 6.1.1.4'
F F 0.0171 0.0103 'International Tables Vol C Tables 4.2.6.8 and 6.1.1.4'

loop_
_geom_angle_atom_site_label_1
_geom_angle_atom_site_label_2
_geom_angle_atom_site_label_3
_geom_angle_site_symmetry_1
_geom_angle_site_symmetry_3
_geom_angle
_geom_angle_publ_flag
O3B N1 O2B . . 120.7(12) ?
O3B N1 O2 . . 119.9(11) ?
O2B N1 O2 . . 25.4(19) ?
O3B N1 O3 . . 17.2(18) ?
O2B N1 O3 . . 114.2(11) ?
O2 N1 O3 . . 121.9(8) ?
O3B N1 C1 . . 116.8(10) ?
O2B N1 C1 . . 122.4(7) ?
O2 N1 C1 . . 118.6(5) ?
O3 N1 C1 . . 119.3(7) ?
O4 N2 O5 . . 122.98(17) ?
O4 N2 C5 . . 118.14(18) ?
O5 N2 C5 . . 118.87(17) ?
O7 N3 O6 . . 122.52(18) ?
O7 N3 C3 . . 119.07(17) ?
O6 N3 C3 . . 118.41(17) ?
C6 C1 C2 . . 124.48(16) ?
C6 C1 N1 . . 116.28(16) ?
C2 C1 N1 . . 119.24(15) ?
O1 C2 C1 . . 123.51(16) ?
O1 C2 C3 . . 124.90(16) ?
C1 C2 C3 . . 111.58(14) ?
C4 C3 C2 . . 124.16(16) ?
C4 C3 N3 . . 116.38(16) ?
C2 C3 N3 . . 119.44(15) ?
C3 C4 C5 . . 119.36(18) ?
C3 C4 H4 . . 119.3(13) ?
C5 C4 H4 . . 121.4(13) ?
C4 C5 C6 . . 121.23(16) ?
C4 C5 N2 . . 119.28(18) ?
C6 C5 N2 . . 119.49(17) ?
C1 C6 C5 . . 119.18(17) ?
C1 C6 H6 . . 117.8(12) ?
C5 C6 H6 . . 123.0(12) ?
C23 O9 H1O9 . . 108.0(18) ?
C7 N4 C15 . . 119.85(16) ?
C7 N4 C21 . . 118.47(16) ?
C15 N4 C21 . . 121.66(14) ?
C13 N5 C19 . . 117.44(14) ?
C13 N5 C16 . . 118.83(14) ?
C19 N5 C16 . . 108.08(14) ?
C20 N6 C17 . . 110.80(17) ?
C20 N6 C18 . . 110.72(16) ?
C17 N6 C18 . . 111.68(14) ?
C20 N6 H1N6 . . 108.7(11) ?
C17 N6 H1N6 . . 107.7(11) ?
C18 N6 H1N6 . . 107.1(12) ?
N4 C7 C8 . . 123.61(19) ?
N4 C7 H7 . . 113.1(12) ?
C8 C7 H7 . . 123.3(12) ?
C7 C8 C9 . . 120.63(16) ?
C7 C8 C23 . . 118.05(19) ?
C9 C8 C23 . . 121.28(19) ?
O10 C9 C8 . . 123.29(16) ?
O10 C9 C10 . . 121.36(18) ?
C8 C9 C10 . . 115.36(17) ?
C15 C10 C11 . . 117.85(15) ?
C15 C10 C9 . . 121.42(17) ?
C11 C10 C9 . . 120.73(16) ?
C12 C11 C10 . . 120.33(17) ?
C12 C11 H11 . . 119.8(12) ?
C10 C11 H11 . . 119.8(12) ?
C11 C12 F1 . . 118.09(16) ?
C11 C12 C13 . . 123.53(16) ?
F1 C12 C13 . . 118.36(14) ?
C14 C13 N5 . . 123.69(15) ?
C14 C13 C12 . . 115.50(15) ?
N5 C13 C12 . . 120.75(15) ?
C13 C14 C15 . . 122.18(16) ?
C13 C14 H14 . . 120.3(11) ?
C15 C14 H14 . . 117.5(11) ?
N4 C15 C14 . . 120.91(15) ?
N4 C15 C10 . . 118.98(14) ?
C14 C15 C10 . . 120.08(16) ?
N5 C16 C17 . . 111.86(15) ?
N5 C16 H16A . . 111.3(12) ?
C17 C16 H16A . . 109.6(12) ?
N5 C16 H16B . . 106.4(11) ?
C17 C16 H16B . . 111.3(11) ?
H16A C16 H16B . . 106.2(16) ?
N6 C17 C16 . . 111.76(15) ?
N6 C17 H17A . . 105.8(11) ?
C16 C17 H17A . . 110.2(11) ?
N6 C17 H17B . . 105.1(11) ?
C16 C17 H17B . . 112.0(11) ?
H17A C17 H17B . . 111.7(16) ?
N6 C18 C19 . . 110.49(15) ?
N6 C18 H18A . . 107.9(11) ?
C19 C18 H18A . . 110.3(11) ?
N6 C18 H18B . . 105.3(11) ?
C19 C18 H18B . . 111.5(11) ?
H18A C18 H18B . . 111.3(16) ?
N5 C19 C18 . . 112.19(14) ?
N5 C19 H19A . . 105.6(10) ?
C18 C19 H19A . . 108.9(10) ?
N5 C19 H19B . . 110.7(10) ?
C18 C19 H19B . . 109.8(10) ?
H19A C19 H19B . . 109.6(14) ?
N6 C20 H20A . . 108.9(14) ?
N6 C20 H20B . . 109.9(14) ?
H20A C20 H20B . . 110(2) ?
N6 C20 H20C . . 109.0(14) ?
H20A C20 H20C . . 110(2) ?
H20B C20 H20C . . 109.3(19) ?
N4 C21 C22 . . 112.15(19) ?
N4 C21 H21A . . 108.2(11) ?
C22 C21 H21A . . 111.4(11) ?
N4 C21 H21B . . 105.7(13) ?
C22 C21 H21B . . 108.4(13) ?
H21A C21 H21B . . 110.9(17) ?
C21 C22 H22A . . 108.4(17) ?
C21 C22 H22B . . 110.9(15) ?
H22A C22 H22B . . 110(2) ?
C21 C22 H22C . . 109.2(17) ?
H22A C22 H22C . . 112(2) ?
H22B C22 H22C . . 107(2) ?
O8 C23 O9 . . 121.43(19) ?
O8 C23 C8 . . 123.9(2) ?
O9 C23 C8 . . 114.6(2) ?

loop_
_geom_bond_atom_site_label_1
_geom_bond_atom_site_label_2
_geom_bond_site_symmetry_2
_geom_bond_distance
_geom_bond_publ_flag
O1 C2 . 1.2375(19) ?
O2 N1 . 1.212(8) ?
O3 N1 . 1.228(13) ?
O2B N1 . 1.196(13) ?
O3B N1 . 1.177(17) ?
O4 N2 . 1.221(2) ?
O5 N2 . 1.229(2) ?
O6 N3 . 1.222(2) ?
O7 N3 . 1.214(2) ?
N1 C1 . 1.460(2) ?
N2 C5 . 1.448(2) ?
N3 C3 . 1.457(2) ?
C1 C6 . 1.368(2) ?
C1 C2 . 1.446(2) ?
C2 C3 . 1.452(2) ?
C3 C4 . 1.369(2) ?
C4 C5 . 1.377(3) ?
C4 H4 . 0.90(2) ?
C5 C6 . 1.380(3) ?
C6 H6 . 0.882(19) ?
F1 C12 . 1.3609(19) ?
O8 C23 . 1.206(3) ?
O9 C23 . 1.329(3) ?
O9 H1O9 . 0.96(3) ?
O10 C9 . 1.264(2) ?
N4 C7 . 1.343(2) ?
N4 C15 . 1.396(2) ?
N4 C21 . 1.480(2) ?
N5 C13 . 1.396(2) ?
N5 C19 . 1.462(2) ?
N5 C16 . 1.477(2) ?
N6 C20 . 1.491(2) ?
N6 C17 . 1.496(2) ?
N6 C18 . 1.498(2) ?
N6 H1N6 . 0.905(19) ?
C7 C8 . 1.365(3) ?
C7 H7 . 0.94(2) ?
C8 C9 . 1.426(3) ?
C8 C23 . 1.488(3) ?
C9 C10 . 1.451(2) ?
C10 C15 . 1.404(2) ?
C10 C11 . 1.407(3) ?
C11 C12 . 1.351(2) ?
C11 H11 . 0.932(19) ?
C12 C13 . 1.415(2) ?
C13 C14 . 1.388(2) ?
C14 C15 . 1.401(2) ?
C14 H14 . 0.936(17) ?
C16 C17 . 1.508(3) ?
C16 H16A . 0.97(2) ?
C16 H16B . 0.98(2) ?
C17 H17A . 0.929(19) ?
C17 H17B . 1.02(2) ?
C18 C19 . 1.514(3) ?
C18 H18A . 0.942(19) ?
C18 H18B . 0.956(19) ?
C19 H19A . 0.959(18) ?
C19 H19B . 0.994(18) ?
C20 H20A . 0.97(2) ?
C20 H20B . 0.96(3) ?
C20 H20C . 1.01(3) ?
C21 C22 . 1.502(3) ?
C21 H21A . 0.964(19) ?
C21 H21B . 0.90(2) ?
C22 H22A . 0.91(3) ?
C22 H22B . 0.97(3) ?
C22 H22C . 0.98(3) ?

loop_
_geom_hbond_atom_site_label_D
_geom_hbond_atom_site_label_H
_geom_hbond_atom_site_label_A
_geom_hbond_site_symmetry_A
_geom_hbond_distance_DH
_geom_hbond_distance_HA
_geom_hbond_distance_DA
_geom_hbond_angle_DHA
_geom_hbond_publ_flag
O9 H1O9 O10 . 0.96(3) 1.62(3) 2.519(2) 155(3) yes
N6 H1N6 O1 1_545 0.91(2) 1.84(2) 2.701(2) 159(2) yes
N6 H1N6 O7 1_545 0.91(2) 2.422(19) 2.987(2) 120.6(15) yes
C6 H6 O3 . 0.878(19) 2.38(2) 2.706(16) 102.3(14) yes
C11 H11 F1 2_656 0.933(19) 2.46(2) 3.209(2) 137.3(18) yes
C16 H16A F1 . 0.97(2) 2.18(2) 2.846(2) 124.6(15) yes
C17 H17A O8 2_566 0.928(19) 2.582(19) 3.430(3) 152.2(14) yes
C17 H17B O4 2_657 1.02(2) 2.55(2) 3.407(3) 141.2(16) yes
C18 H18A O3 1_455 0.940(19) 2.47(2) 3.241(16) 139.2(18) yes
C19 H19B O5 2_667 0.990(17) 2.566(17) 3.300(2) 131.0(13) yes
C20 H20A O7 1_545 0.97(2) 2.51(2) 3.079(3) 118.0(18) yes
C20 H20C O4 2_657 1.01(3) 2.39(3) 3.245(3) 141.8(19) yes
C21 H21B O8 2_576 0.90(3) 2.53(3) 3.415(3) 169(2) yes

loop_
_geom_torsion_atom_site_label_1
_geom_torsion_atom_site_label_2
_geom_torsion_atom_site_label_3
_geom_torsion_atom_site_label_4
_geom_torsion_site_symmetry_1
_geom_torsion_site_symmetry_2
_geom_torsion_site_symmetry_3
_geom_torsion_site_symmetry_4
_geom_torsion
_geom_torsion_publ_flag
O3B N1 C1 C6 . . . . -2.1(18) ?
O2B N1 C1 C6 . . . . -177(2) ?
O2 N1 C1 C6 . . . . 153.5(6) ?
O3 N1 C1 C6 . . . . -21.4(8) ?
O3B N1 C1 C2 . . . . 178.6(18) ?
O2B N1 C1 C2 . . . . 3(2) ?
O2 N1 C1 C2 . . . . -25.9(6) ?
O3 N1 C1 C2 . . . . 159.2(7) ?
C6 C1 C2 O1 . . . . 178.26(18) ?
N1 C1 C2 O1 . . . . -2.5(3) ?
C6 C1 C2 C3 . . . . -0.2(2) ?
N1 C1 C2 C3 . . . . 179.05(15) ?
O1 C2 C3 C4 . . . . -177.76(18) ?
C1 C2 C3 C4 . . . . 0.7(2) ?
O1 C2 C3 N3 . . . . 0.3(3) ?
C1 C2 C3 N3 . . . . 178.69(15) ?
O7 N3 C3 C4 . . . . -157.8(2) ?
O6 N3 C3 C4 . . . . 21.9(2) ?
O7 N3 C3 C2 . . . . 24.0(3) ?
O6 N3 C3 C2 . . . . -156.28(17) ?
C2 C3 C4 C5 . . . . -1.4(3) ?
N3 C3 C4 C5 . . . . -179.47(16) ?
C3 C4 C5 C6 . . . . 1.6(3) ?
C3 C4 C5 N2 . . . . -178.45(16) ?
O4 N2 C5 C4 . . . . -178.56(18) ?
O5 N2 C5 C4 . . . . 0.5(3) ?
O4 N2 C5 C6 . . . . 1.4(3) ?
O5 N2 C5 C6 . . . . -179.54(17) ?
C2 C1 C6 C5 . . . . 0.5(3) ?
N1 C1 C6 C5 . . . . -178.80(15) ?
C4 C5 C6 C1 . . . . -1.2(3) ?
N2 C5 C6 C1 . . . . 178.90(16) ?
C15 N4 C7 C8 . . . . -2.3(3) ?
C21 N4 C7 C8 . . . . 179.16(17) ?
N4 C7 C8 C9 . . . . -1.3(3) ?
N4 C7 C8 C23 . . . . -179.19(17) ?
C7 C8 C9 O10 . . . . -177.07(17) ?
C23 C8 C9 O10 . . . . 0.7(3) ?
C7 C8 C9 C10 . . . . 2.8(2) ?
C23 C8 C9 C10 . . . . -179.41(16) ?
O10 C9 C10 C15 . . . . 179.02(15) ?
C8 C9 C10 C15 . . . . -0.8(2) ?
O10 C9 C10 C11 . . . . -0.1(3) ?
C8 C9 C10 C11 . . . . -179.94(16) ?
C15 C10 C11 C12 . . . . 3.5(3) ?
C9 C10 C11 C12 . . . . -177.41(16) ?
C10 C11 C12 F1 . . . . -175.41(15) ?
C10 C11 C12 C13 . . . . 3.1(3) ?
C19 N5 C13 C14 . . . . 1.4(2) ?
C16 N5 C13 C14 . . . . 134.68(17) ?
C19 N5 C13 C12 . . . . 178.36(15) ?
C16 N5 C13 C12 . . . . -48.4(2) ?
C11 C12 C13 C14 . . . . -7.6(2) ?
F1 C12 C13 C14 . . . . 170.87(14) ?
C11 C12 C13 N5 . . . . 175.20(16) ?
F1 C12 C13 N5 . . . . -6.3(2) ?
N5 C13 C14 C15 . . . . -177.14(15) ?
C12 C13 C14 C15 . . . . 5.8(2) ?
C7 N4 C15 C14 . . . . -174.14(15) ?
C21 N4 C15 C14 . . . . 4.4(2) ?
C7 N4 C15 C10 . . . . 4.2(2) ?
C21 N4 C15 C10 . . . . -177.34(16) ?
C13 C14 C15 N4 . . . . 178.65(15) ?
C13 C14 C15 C10 . . . . 0.4(2) ?
C11 C10 C15 N4 . . . . 176.55(15) ?
C9 C10 C15 N4 . . . . -2.6(2) ?
C11 C10 C15 C14 . . . . -5.1(2) ?
C9 C10 C15 C14 . . . . 175.75(15) ?
C13 N5 C16 C17 . . . . -77.71(19) ?
C19 N5 C16 C17 . . . . 59.43(18) ?
C20 N6 C17 C16 . . . . 174.57(16) ?
C18 N6 C17 C16 . . . . 50.64(19) ?
N5 C16 C17 N6 . . . . -55.40(19) ?
C20 N6 C18 C19 . . . . -175.03(17) ?
C17 N6 C18 C19 . . . . -51.05(19) ?
C13 N5 C19 C18 . . . . 77.00(19) ?
C16 N5 C19 C18 . . . . -60.83(18) ?
N6 C18 C19 N5 . . . . 57.51(19) ?
C7 N4 C21 C22 . . . . 94.7(2) ?
C15 N4 C21 C22 . . . . -83.8(2) ?
C7 C8 C23 O8 . . . . -2.2(3) ?
C9 C8 C23 O8 . . . . 179.97(19) ?
C7 C8 C23 O9 . . . . 177.75(17) ?
C9 C8 C23 O9 . . . . -0.1(3) ?
